data_2238437
loop_
_publ_author_name
'Benharref, Ahmed'
'El karroumi, Jamal'
'El Ammari, Lahcen'
'Saadi, Mohamed'
'Berraho, Moha'

_publ_section_title
;
 (1<i>S</i>,3<i>S</i>,8<i>R</i>,9<i>S</i>,11<i>R</i>)-10,10-Dibromo-3,7,7,11-tetramethyltetracyclo[6.5.0.0^1,3^.0^9,11^]tridecane
;
_journal_coeditor_code TK5238
_journal_issue 8
_journal_name_full 'Acta Crystallographica Section E'
_journal_page_first o1261
_journal_paper_doi 10.1107/S160053681301903X
_journal_volume 69
_journal_year 2013
_chemical_formula_iupac 'C17 H26 Br2'
_chemical_formula_moiety 'C17 H26 Br2'
_chemical_formula_sum 'C17 H26 Br2'
_chemical_formula_weight 390.20
_chemical_name_systematic
(1<i>S</i>,3<i>S</i>,8<i>R</i>,9<i>S</i>,11<i>R</i>)-10,10-Dibromo-3,7,7,11-tetramethyltetracyclo[6.5.0.0^1,3^.0^9,11^]tridecane
_space_group_IT_number 4
_symmetry_cell_setting monoclinic
_symmetry_space_group_name_Hall 'P 2yb'
_symmetry_space_group_name_H-M 'P 1 21 1'
_atom_sites_solution_hydrogens geom
_atom_sites_solution_primary direct
_atom_sites_solution_secondary difmap
_audit_creation_method SHELXL-97
_cell_angle_alpha 90.00
_cell_angle_beta 110.29(2)
_cell_angle_gamma 90.00
_cell_formula_units_Z 4
_cell_length_a 6.585(7)
_cell_length_b 29.05(3)
_cell_length_c 9.385(9)
_cell_measurement_reflns_used 5595
_cell_measurement_temperature 296(2)
_cell_measurement_theta_max 26.4
_cell_measurement_theta_min 2.3
_cell_volume 1684(3)
_computing_cell_refinement 'SAINT (Bruker, 2009)'
_computing_data_collection 'APEX2 (Bruker, 2009)'
_computing_data_reduction 'SAINT (Bruker, 2009)'
_computing_molecular_graphics 'ORTEP-3 for Windows (Farrugia, 2012)'
_computing_publication_material 'WinGX (Farrugia, 2012)'
_computing_structure_refinement 'SHELXL97 (Sheldrick, 2008)'
_computing_structure_solution 'SHELXS97 (Sheldrick, 2008)'
_diffrn_ambient_temperature 296(2)
_diffrn_measured_fraction_theta_full 0.961
_diffrn_measured_fraction_theta_max 0.961
_diffrn_measurement_device_type 'Bruker APEXII CCD'
_diffrn_measurement_method '\w and \f'
_diffrn_radiation_monochromator graphite
_diffrn_radiation_source 'fine-focus sealed tube'
_diffrn_radiation_type MoK\a
_diffrn_radiation_wavelength 0.71073
_diffrn_reflns_av_R_equivalents 0.0409
_diffrn_reflns_av_sigmaI/netI 0.0690
_diffrn_reflns_limit_h_max 8
_diffrn_reflns_limit_h_min -8
_diffrn_reflns_limit_k_max 28
_diffrn_reflns_limit_k_min -36
_diffrn_reflns_limit_l_max 11
_diffrn_reflns_limit_l_min -11
_diffrn_reflns_number 11862
_diffrn_reflns_theta_full 26.37
_diffrn_reflns_theta_max 26.37
_diffrn_reflns_theta_min 2.31
_exptl_absorpt_coefficient_mu 4.800
_exptl_absorpt_correction_T_max 0.617
_exptl_absorpt_correction_T_min 0.423
_exptl_absorpt_correction_type multi-scan
_exptl_absorpt_process_details '(SADABS; Bruker, 2009)'
_exptl_crystal_colour colourless
_exptl_crystal_density_diffrn 1.539
_exptl_crystal_density_method 'not measured'
_exptl_crystal_description box
_exptl_crystal_F_000 792
_exptl_crystal_size_max 0.20
_exptl_crystal_size_mid 0.15
_exptl_crystal_size_min 0.12
_refine_diff_density_max 0.566
_refine_diff_density_min -0.342
_refine_ls_abs_structure_details 'Flack & Bernardinelli (2000), 614 Friedel pairs'
_refine_ls_abs_structure_Flack 0.019(12)
_refine_ls_extinction_method none
_refine_ls_goodness_of_fit_ref 1.099
_refine_ls_hydrogen_treatment constr
_refine_ls_matrix_type full
_refine_ls_number_parameters 352
_refine_ls_number_reflns 5595
_refine_ls_number_restraints 1
_refine_ls_restrained_S_all 1.099
_refine_ls_R_factor_all 0.0631
_refine_ls_R_factor_gt 0.0417
_refine_ls_shift/su_max 0.000
_refine_ls_shift/su_mean 0.000
_refine_ls_structure_factor_coef Fsqd
_refine_ls_weighting_details 'calc w=1/[\s^2^(Fo^2^)+(0.0325P)^2^+0.0388P] where P=(Fo^2^+2Fc^2^)/3'
_refine_ls_weighting_scheme calc
_refine_ls_wR_factor_gt 0.0880
_refine_ls_wR_factor_ref 0.0952
_reflns_number_gt 4255
_reflns_number_total 5595
_reflns_threshold_expression I>2\s(I)
_cod_data_source_file tk5238.cif
_cod_data_source_block I
_cod_original_sg_symbol_H-M 'P 21'
_cod_database_code 2238437

loop_
_symmetry_equiv_pos_as_xyz
'x, y, z'
'-x, y+1/2, -z'

loop_
_atom_site_type_symbol
_atom_site_label
_atom_site_fract_x
_atom_site_fract_y
_atom_site_fract_z
_atom_site_U_iso_or_equiv
_atom_site_adp_type
_atom_site_calc_flag
_atom_site_refinement_flags
_atom_site_occupancy
_atom_site_symmetry_multiplicity
C C1 0.4761(9) 0.1497(2) -0.2261(6) 0.0368(14) Uani d . 1 1
C C2 0.6203(13) 0.1079(3) -0.1740(8) 0.062(2) Uani d . 1 1
H H2A 0.7757 0.1128 -0.1346 0.074 Uiso calc R 1 1
H H2B 0.5695 0.0832 -0.1253 0.074 Uiso calc R 1 1
C C3 0.5052(12) 0.1153(2) -0.3396(7) 0.0525(17) Uani d . 1 1
C C4 0.6364(13) 0.1306(3) -0.4324(10) 0.074(3) Uani d . 1 1
H H4A 0.6741 0.1040 -0.4804 0.088 Uiso calc R 1 1
H H4B 0.7699 0.1444 -0.3658 0.088 Uiso calc R 1 1
C C5 0.5191(13) 0.1650(3) -0.5532(8) 0.067(2) Uani d . 1 1
H H5A 0.6255 0.1826 -0.5803 0.081 Uiso calc R 1 1
H H5B 0.4315 0.1483 -0.6430 0.081 Uiso calc R 1 1
C C6 0.3757(13) 0.1980(3) -0.5084(8) 0.061(2) Uani d . 1 1
H H6A 0.2586 0.1802 -0.4952 0.074 Uiso calc R 1 1
H H6B 0.3113 0.2186 -0.5933 0.074 Uiso calc R 1 1
C C7 0.4736(10) 0.2272(2) -0.3674(7) 0.0436(16) Uani d . 1 1
C C8 0.5756(9) 0.1969(2) -0.2176(6) 0.0302(13) Uani d . 1 1
H H8 0.7286 0.1923 -0.2040 0.036 Uiso calc R 1 1
C C9 0.5691(9) 0.2249(2) -0.0811(6) 0.0323(13) Uani d . 1 1
H H9 0.5674 0.2581 -0.1007 0.039 Uiso calc R 1 1
C C10 0.6687(10) 0.2146(2) 0.0815(7) 0.0403(15) Uani d . 1 1
C C11 0.4226(10) 0.2126(2) 0.0055(8) 0.0428(16) Uani d . 1 1
C C12 0.3200(10) 0.1654(3) -0.0218(8) 0.0513(18) Uani d . 1 1
H H12A 0.1867 0.1660 0.0003 0.062 Uiso calc R 1 1
H H12B 0.4171 0.1434 0.0463 0.062 Uiso calc R 1 1
C C13 0.2710(9) 0.1499(2) -0.1868(7) 0.0467(17) Uani d . 1 1
H H13A 0.2090 0.1192 -0.2005 0.056 Uiso calc R 1 1
H H13B 0.1658 0.1705 -0.2548 0.056 Uiso calc R 1 1
C C14 0.2810(12) 0.2499(3) 0.0397(9) 0.070(2) Uani d . 1 1
H H14A 0.1414 0.2502 -0.0392 0.104 Uiso calc R 1 1
H H14B 0.3488 0.2794 0.0442 0.104 Uiso calc R 1 1
H H14C 0.2644 0.2435 0.1353 0.104 Uiso calc R 1 1
C C15 0.2804(12) 0.2568(3) -0.3617(8) 0.070(2) Uani d . 1 1
H H15A 0.2147 0.2721 -0.4574 0.106 Uiso calc R 1 1
H H15B 0.3314 0.2793 -0.2823 0.106 Uiso calc R 1 1
H H15C 0.1756 0.2372 -0.3419 0.106 Uiso calc R 1 1
C C16 0.6498(15) 0.2587(3) -0.3829(10) 0.085(3) Uani d . 1 1
H H16A 0.7577 0.2406 -0.4042 0.128 Uiso calc R 1 1
H H16B 0.7154 0.2754 -0.2898 0.128 Uiso calc R 1 1
H H16C 0.5871 0.2801 -0.4644 0.128 Uiso calc R 1 1
C C17 0.3222(14) 0.0823(3) -0.4235(9) 0.075(2) Uani d . 1 1
H H17A 0.2141 0.0985 -0.5034 0.113 Uiso calc R 1 1
H H17B 0.2586 0.0700 -0.3537 0.113 Uiso calc R 1 1
H H17C 0.3792 0.0575 -0.4661 0.113 Uiso calc R 1 1
C C18 0.9410(9) 0.4778(2) 0.0423(6) 0.0364(14) Uani d . 1 1
C C19 0.8677(11) 0.5225(2) 0.0944(8) 0.0507(17) Uani d . 1 1
H H19A 0.7507 0.5207 0.1347 0.061 Uiso calc R 1 1
H H19B 0.9779 0.5452 0.1431 0.061 Uiso calc R 1 1
C C30 1.1803(10) 0.4724(3) 0.0799(8) 0.0533(18) Uani d . 1 1
H H30A 1.2428 0.5015 0.0664 0.064 Uiso calc R 1 1
H H30B 1.2077 0.4501 0.0117 0.064 Uiso calc R 1 1
C C29 1.2851(10) 0.4563(3) 0.2431(8) 0.059(2) Uani d . 1 1
H H29A 1.4386 0.4516 0.2640 0.071 Uiso calc R 1 1
H H29B 1.2698 0.4802 0.3107 0.071 Uiso calc R 1 1
C C28 1.1879(9) 0.4121(3) 0.2764(8) 0.0481(17) Uani d . 1 1
C C27 1.0195(9) 0.4153(2) 0.3516(7) 0.0426(15) Uani d . 1 1
C C26 0.9492(8) 0.4037(2) 0.1862(6) 0.0341(13) Uani d . 1 1
H H26 0.9168 0.3709 0.1676 0.041 Uiso calc R 1 1
C C25 0.8217(8) 0.4331(2) 0.0498(6) 0.0325(13) Uani d . 1 1
H H25 0.6855 0.4416 0.0633 0.039 Uiso calc R 1 1
C C24 0.7622(10) 0.4018(2) -0.0963(7) 0.0425(16) Uani d . 1 1
C C23 0.7287(12) 0.4304(3) -0.2444(8) 0.059(2) Uani d . 1 1
H H23A 0.8652 0.4452 -0.2338 0.071 Uiso calc R 1 1
H H23B 0.6980 0.4089 -0.3283 0.071 Uiso calc R 1 1
C C22 0.5528(13) 0.4673(3) -0.2892(8) 0.073(2) Uani d . 1 1
H H22A 0.4126 0.4526 -0.3141 0.088 Uiso calc R 1 1
H H22B 0.5562 0.4829 -0.3797 0.088 Uiso calc R 1 1
C C21 0.5771(12) 0.5033(3) -0.1642(9) 0.067(2) Uani d . 1 1
H H21A 0.5023 0.5312 -0.2103 0.080 Uiso calc R 1 1
H H21B 0.5085 0.4918 -0.0951 0.080 Uiso calc R 1 1
C C20 0.8121(12) 0.5148(3) -0.0742(8) 0.0542(18) Uani d . 1 1
C C31 0.9226(16) 0.5428(3) -0.1623(9) 0.083(3) Uani d . 1 1
H H31A 0.8482 0.5716 -0.1921 0.124 Uiso calc R 1 1
H H31B 0.9195 0.5261 -0.2512 0.124 Uiso calc R 1 1
H H31C 1.0701 0.5485 -0.0995 0.124 Uiso calc R 1 1
C C32 0.5532(11) 0.3758(3) -0.1142(9) 0.062(2) Uani d . 1 1
H H32A 0.5154 0.3567 -0.2031 0.093 Uiso calc R 1 1
H H32B 0.4388 0.3974 -0.1245 0.093 Uiso calc R 1 1
H H32C 0.5739 0.3569 -0.0263 0.093 Uiso calc R 1 1
C C33 0.9350(11) 0.3668(3) -0.0930(8) 0.065(2) Uani d . 1 1
H H33A 0.9501 0.3450 -0.0133 0.097 Uiso calc R 1 1
H H33B 1.0704 0.3824 -0.0748 0.097 Uiso calc R 1 1
H H33C 0.8939 0.3511 -0.1888 0.097 Uiso calc R 1 1
C C34 1.3466(12) 0.3709(4) 0.3125(9) 0.077(3) Uani d . 1 1
H H34A 1.4120 0.3687 0.2359 0.115 Uiso calc R 1 1
H H34B 1.2691 0.3431 0.3142 0.115 Uiso calc R 1 1
H H34C 1.4571 0.3755 0.4099 0.115 Uiso calc R 1 1
Br Br1 0.79397(12) 0.26543(3) 0.21731(8) 0.0588(2) Uani d . 1 1
Br Br2 0.83916(11) 0.16088(2) 0.16108(7) 0.0514(2) Uani d . 1 1
Br Br3 0.94881(11) 0.47197(3) 0.42705(8) 0.0555(2) Uani d . 1 1
Br Br4 0.99939(14) 0.36640(3) 0.48505(9) 0.0678(2) Uani d . 1 1

loop_
_atom_site_aniso_label
_atom_site_aniso_U_11
_atom_site_aniso_U_22
_atom_site_aniso_U_33
_atom_site_aniso_U_12
_atom_site_aniso_U_13
_atom_site_aniso_U_23
C1 0.039(3) 0.041(4) 0.028(3) 0.004(3) 0.008(3) 0.002(3)
C2 0.093(6) 0.036(4) 0.048(5) 0.018(4) 0.014(4) -0.005(3)
C3 0.079(5) 0.039(4) 0.036(4) 0.001(4) 0.015(4) -0.009(3)
C4 0.078(6) 0.078(7) 0.067(6) 0.000(5) 0.026(5) -0.036(5)
C5 0.095(6) 0.083(6) 0.031(4) -0.018(5) 0.032(4) -0.008(4)
C6 0.079(5) 0.069(6) 0.031(4) -0.011(4) 0.013(4) 0.004(4)
C7 0.048(4) 0.048(4) 0.030(4) -0.006(3) 0.006(3) 0.004(3)
C8 0.025(3) 0.042(4) 0.023(3) -0.003(2) 0.008(3) 0.002(3)
C9 0.035(3) 0.030(3) 0.027(3) -0.005(2) 0.003(3) 0.005(3)
C10 0.045(4) 0.043(4) 0.033(4) 0.001(3) 0.014(3) 0.004(3)
C11 0.041(4) 0.046(4) 0.045(4) 0.009(3) 0.020(3) 0.001(3)
C12 0.038(3) 0.070(5) 0.053(4) -0.012(3) 0.025(3) 0.005(4)
C13 0.040(3) 0.049(4) 0.051(4) -0.013(3) 0.015(3) -0.004(3)
C14 0.069(5) 0.077(6) 0.066(6) 0.015(4) 0.027(4) -0.026(4)
C15 0.088(6) 0.062(6) 0.043(5) 0.026(4) -0.002(4) 0.011(4)
C16 0.123(7) 0.069(6) 0.069(6) -0.039(5) 0.039(6) 0.014(5)
C17 0.110(7) 0.052(5) 0.058(5) -0.022(5) 0.022(5) -0.024(4)
C18 0.040(3) 0.034(4) 0.031(3) -0.010(3) 0.007(3) -0.004(3)
C19 0.064(4) 0.041(4) 0.041(4) -0.003(3) 0.010(3) -0.007(3)
C30 0.054(4) 0.058(4) 0.055(5) -0.020(4) 0.029(4) -0.007(4)
C29 0.031(4) 0.084(6) 0.058(5) -0.010(3) 0.011(4) -0.017(4)
C28 0.032(3) 0.058(5) 0.045(4) 0.011(3) 0.002(3) -0.001(3)
C27 0.038(3) 0.052(4) 0.034(4) 0.002(3) 0.008(3) -0.004(3)
C26 0.031(3) 0.037(4) 0.029(4) 0.002(2) 0.004(3) -0.002(3)
C25 0.025(3) 0.040(4) 0.030(4) -0.001(2) 0.006(3) 0.001(3)
C24 0.047(4) 0.050(4) 0.026(4) -0.010(3) 0.006(3) -0.007(3)
C23 0.071(5) 0.070(6) 0.030(4) -0.013(4) 0.010(4) -0.010(4)
C22 0.077(6) 0.085(7) 0.041(5) -0.006(5) 0.000(4) 0.016(5)
C21 0.058(5) 0.083(6) 0.051(5) 0.014(4) 0.009(4) 0.032(5)
C20 0.068(5) 0.045(5) 0.051(5) -0.011(4) 0.023(4) 0.003(3)
C31 0.123(8) 0.061(6) 0.063(6) -0.013(5) 0.030(6) 0.015(5)
C32 0.048(4) 0.063(6) 0.064(5) -0.023(4) 0.005(4) -0.008(4)
C33 0.072(5) 0.065(5) 0.061(5) -0.002(4) 0.027(4) -0.020(4)
C34 0.062(5) 0.104(7) 0.061(5) 0.048(5) 0.015(4) 0.018(5)
Br1 0.0718(5) 0.0608(5) 0.0380(4) -0.0117(4) 0.0117(4) -0.0143(4)
Br2 0.0515(4) 0.0618(5) 0.0357(4) 0.0123(3) 0.0083(3) 0.0071(3)
Br3 0.0632(4) 0.0594(5) 0.0394(4) 0.0123(4) 0.0121(3) -0.0079(4)
Br4 0.0893(5) 0.0676(6) 0.0441(5) 0.0164(4) 0.0202(4) 0.0179(4)

loop_
_atom_type_symbol
_atom_type_description
_atom_type_scat_dispersion_real
_atom_type_scat_dispersion_imag
_atom_type_scat_source
C C 0.0033 0.0016 'International Tables Vol C Tables 4.2.6.8 and 6.1.1.4'
H H 0.0000 0.0000 'International Tables Vol C Tables 4.2.6.8 and 6.1.1.4'
Cl Cl 0.1484 0.1585 'International Tables Vol C Tables 4.2.6.8 and 6.1.1.4'

loop_
_geom_angle_atom_site_label_1
_geom_angle_atom_site_label_2
_geom_angle_atom_site_label_3
_geom_angle
C8 C1 C2 120.0(5)
C8 C1 C13 113.0(5)
C2 C1 C13 115.8(6)
C8 C1 C3 118.5(5)
C2 C1 C3 58.8(4)
C13 C1 C3 120.7(5)
C3 C2 C1 60.8(4)
C3 C2 H2A 117.7
C1 C2 H2A 117.7
C3 C2 H2B 117.7
C1 C2 H2B 117.7
H2A C2 H2B 114.8
C2 C3 C4 117.6(7)
C2 C3 C1 60.5(4)
C4 C3 C1 116.8(6)
C2 C3 C17 118.2(7)
C4 C3 C17 113.5(6)
C1 C3 C17 120.4(6)
C3 C4 C5 112.8(7)
C3 C4 H4A 109.0
C5 C4 H4A 109.0
C3 C4 H4B 109.0
C5 C4 H4B 109.0
H4A C4 H4B 107.8
C6 C5 C4 114.8(5)
C6 C5 H5A 108.6
C4 C5 H5A 108.6
C6 C5 H5B 108.6
C4 C5 H5B 108.6
H5A C5 H5B 107.6
C5 C6 C7 118.9(7)
C5 C6 H6A 107.6
C7 C6 H6A 107.6
C5 C6 H6B 107.6
C7 C6 H6B 107.6
H6A C6 H6B 107.0
C6 C7 C16 111.2(6)
C6 C7 C15 103.6(6)
C16 C7 C15 109.4(7)
C6 C7 C8 112.4(6)
C16 C7 C8 108.3(6)
C15 C7 C8 112.0(5)
C1 C8 C9 113.0(4)
C1 C8 C7 114.3(5)
C9 C8 C7 108.6(5)
C1 C8 H8 106.8
C9 C8 H8 106.8
C7 C8 H8 106.8
C10 C9 C11 61.9(4)
C10 C9 C8 129.0(5)
C11 C9 C8 122.3(5)
C10 C9 H9 111.6
C11 C9 H9 111.6
C8 C9 H9 111.6
C9 C10 C11 60.2(4)
C9 C10 Br2 124.2(4)
C11 C10 Br2 122.3(4)
C9 C10 Br1 117.6(4)
C11 C10 Br1 118.5(4)
Br2 C10 Br1 107.8(3)
C9 C11 C12 117.2(5)
C9 C11 C10 57.9(4)
C12 C11 C10 116.9(5)
C9 C11 C14 119.7(6)
C12 C11 C14 114.1(5)
C10 C11 C14 119.9(6)
C11 C12 C13 111.3(5)
C11 C12 H12A 109.4
C13 C12 H12A 109.4
C11 C12 H12B 109.4
C13 C12 H12B 109.4
H12A C12 H12B 108.0
C1 C13 C12 110.6(5)
C1 C13 H13A 109.5
C12 C13 H13A 109.5
C1 C13 H13B 109.5
C12 C13 H13B 109.5
H13A C13 H13B 108.1
C11 C14 H14A 109.5
C11 C14 H14B 109.5
H14A C14 H14B 109.5
C11 C14 H14C 109.5
H14A C14 H14C 109.5
H14B C14 H14C 109.5
C7 C15 H15A 109.5
C7 C15 H15B 109.5
H15A C15 H15B 109.5
C7 C15 H15C 109.5
H15A C15 H15C 109.5
H15B C15 H15C 109.5
C7 C16 H16A 109.5
C7 C16 H16B 109.5
H16A C16 H16B 109.5
C7 C16 H16C 109.5
H16A C16 H16C 109.5
H16B C16 H16C 109.5
C3 C17 H17A 109.5
C3 C17 H17B 109.5
H17A C17 H17B 109.5
C3 C17 H17C 109.5
H17A C17 H17C 109.5
H17B C17 H17C 109.5
C30 C18 C19 116.0(5)
C30 C18 C25 114.4(6)
C19 C18 C25 118.9(5)
C30 C18 C20 120.7(5)
C19 C18 C20 58.8(4)
C25 C18 C20 117.1(5)
C20 C19 C18 61.8(4)
C20 C19 H19A 117.6
C18 C19 H19A 117.6
C20 C19 H19B 117.6
C18 C19 H19B 117.6
H19A C19 H19B 114.7
C18 C30 C29 110.1(5)
C18 C30 H30A 109.6
C29 C30 H30A 109.6
C18 C30 H30B 109.6
C29 C30 H30B 109.6
H30A C30 H30B 108.2
C28 C29 C30 113.1(6)
C28 C29 H29A 109.0
C30 C29 H29A 109.0
C28 C29 H29B 109.0
C30 C29 H29B 109.0
H29A C29 H29B 107.8
C27 C28 C29 118.4(6)
C27 C28 C26 59.1(4)
C29 C28 C26 116.6(6)
C27 C28 C34 119.7(6)
C29 C28 C34 113.5(6)
C26 C28 C34 119.2(7)
C26 C27 C28 60.9(4)
C26 C27 Br3 123.3(5)
C28 C27 Br3 122.6(5)
C26 C27 Br4 116.3(5)
C28 C27 Br4 119.0(5)
Br3 C27 Br4 108.3(3)
C27 C26 C25 128.9(5)
C27 C26 C28 60.0(4)
C25 C26 C28 122.7(5)
C27 C26 H26 111.8
C25 C26 H26 111.8
C28 C26 H26 111.8
C26 C25 C18 111.8(5)
C26 C25 C24 107.8(5)
C18 C25 C24 115.2(4)
C26 C25 H25 107.2
C18 C25 H25 107.2
C24 C25 H25 107.2
C33 C24 C32 108.2(6)
C33 C24 C23 104.3(5)
C32 C24 C23 108.7(6)
C33 C24 C25 114.2(5)
C32 C24 C25 108.8(5)
C23 C24 C25 112.4(6)
C22 C23 C24 118.5(6)
C22 C23 H23A 107.7
C24 C23 H23A 107.7
C22 C23 H23B 107.7
C24 C23 H23B 107.7
H23A C23 H23B 107.1
C23 C22 C21 113.5(6)
C23 C22 H22A 108.9
C21 C22 H22A 108.9
C23 C22 H22B 108.9
C21 C22 H22B 108.9
H22A C22 H22B 107.7
C20 C21 C22 112.9(6)
C20 C21 H21A 109.0
C22 C21 H21A 109.0
C20 C21 H21B 109.0
C22 C21 H21B 109.0
H21A C21 H21B 107.8
C19 C20 C31 120.4(7)
C19 C20 C21 116.3(6)
C31 C20 C21 113.9(7)
C19 C20 C18 59.4(4)
C31 C20 C18 120.4(6)
C21 C20 C18 116.0(6)
C20 C31 H31A 109.5
C20 C31 H31B 109.5
H31A C31 H31B 109.5
C20 C31 H31C 109.5
H31A C31 H31C 109.5
H31B C31 H31C 109.5
C24 C32 H32A 109.5
C24 C32 H32B 109.5
H32A C32 H32B 109.5
C24 C32 H32C 109.5
H32A C32 H32C 109.5
H32B C32 H32C 109.5
C24 C33 H33A 109.5
C24 C33 H33B 109.5
H33A C33 H33B 109.5
C24 C33 H33C 109.5
H33A C33 H33C 109.5
H33B C33 H33C 109.5
C28 C34 H34A 109.5
C28 C34 H34B 109.5
H34A C34 H34B 109.5
C28 C34 H34C 109.5
H34A C34 H34C 109.5
H34B C34 H34C 109.5

loop_
_geom_bond_atom_site_label_1
_geom_bond_atom_site_label_2
_geom_bond_distance
C1 C8 1.510(8)
C1 C2 1.516(9)
C1 C13 1.519(8)
C1 C3 1.520(8)
C2 C3 1.490(10)
C2 H2A 0.9700
C2 H2B 0.9700
C3 C4 1.492(10)
C3 C17 1.528(10)
C4 C5 1.507(12)
C4 H4A 0.9700
C4 H4B 0.9700
C5 C6 1.504(11)
C5 H5A 0.9700
C5 H5B 0.9700
C6 C7 1.516(10)
C6 H6A 0.9700
C6 H6B 0.9700
C7 C16 1.524(9)
C7 C15 1.551(10)
C7 C8 1.596(9)
C8 C9 1.531(8)
C8 H8 0.9800
C9 C10 1.468(9)
C9 C11 1.505(8)
C9 H9 0.9800
C10 C11 1.529(9)
C10 Br2 1.917(6)
C10 Br1 1.938(7)
C11 C12 1.512(10)
C11 C14 1.534(9)
C12 C13 1.536(9)
C12 H12A 0.9700
C12 H12B 0.9700
C13 H13A 0.9700
C13 H13B 0.9700
C14 H14A 0.9600
C14 H14B 0.9600
C14 H14C 0.9600
C15 H15A 0.9600
C15 H15B 0.9600
C15 H15C 0.9600
C16 H16A 0.9600
C16 H16B 0.9600
C16 H16C 0.9600
C17 H17A 0.9600
C17 H17B 0.9600
C17 H17C 0.9600
C18 C30 1.499(9)
C18 C19 1.522(9)
C18 C25 1.533(8)
C18 C20 1.559(10)
C19 C20 1.512(10)
C19 H19A 0.9700
C19 H19B 0.9700
C30 C29 1.519(10)
C30 H30A 0.9700
C30 H30B 0.9700
C29 C28 1.515(10)
C29 H29A 0.9700
C29 H29B 0.9700
C28 C27 1.510(8)
C28 C26 1.524(8)
C28 C34 1.545(10)
C27 C26 1.496(8)
C27 Br3 1.913(7)
C27 Br4 1.927(7)
C26 C25 1.524(8)
C26 H26 0.9800
C25 C24 1.578(8)
C25 H25 0.9800
C24 C33 1.517(10)
C24 C32 1.527(9)
C24 C23 1.568(10)
C23 C22 1.528(11)
C23 H23A 0.9700
C23 H23B 0.9700
C22 C21 1.538(12)
C22 H22A 0.9700
C22 H22B 0.9700
C21 C20 1.521(11)
C21 H21A 0.9700
C21 H21B 0.9700
C20 C31 1.513(10)
C31 H31A 0.9600
C31 H31B 0.9600
C31 H31C 0.9600
C32 H32A 0.9600
C32 H32B 0.9600
C32 H32C 0.9600
C33 H33A 0.9600
C33 H33B 0.9600
C33 H33C 0.9600
C34 H34A 0.9600
C34 H34B 0.9600
C34 H34C 0.9600
